data_1565781
loop_
_publ_author_name
'Nashre-ul-Islam, Swah Mohd.'
'Dutta, Debajit'
'Verma, Akalesh K.'
'Nath, Hiren'
'Frontera, Antonio'
'Sharma, Pranay'
'Bhattacharyya, Manjit K.'

_publ_section_title
;
 Antiproliferative evaluation and supramolecular association involving
 electrostatically enhanced \p-\p interaction in isostructural
 coordination solids of Mn(II), Co(II) and Zn(II) chlorobenzoates:
 Experimental and theoretical studies
;
_journal_name_full 'Inorganica Chimica Acta'
_journal_page_first 119161
_journal_paper_doi 10.1016/j.ica.2019.119161
_journal_volume 498
_journal_year 2019
_chemical_formula_sum 'C26 H20 Cl2 Mn N4 O6'
_chemical_formula_weight 610.30
_space_group_crystal_system monoclinic
_space_group_IT_number 14
_space_group_name_Hall '-P 2ybc'
_space_group_name_H-M_alt 'P 1 21/c 1'
_atom_sites_solution_hydrogens mixed
_audit_creation_method SHELXL-2018/3
_cell_angle_alpha 90.000(5)
_cell_angle_beta 101.567(5)
_cell_angle_gamma 90.000(5)
_cell_formula_units_Z 2
_cell_length_a 7.207(5)
_cell_length_b 13.706(5)
_cell_length_c 14.195(5)
_cell_measurement_reflns_used 6443
_cell_measurement_temperature 293(2)
_cell_measurement_theta_max 29.31
_cell_measurement_theta_min 2.88
_cell_volume 1373.7(12)
_computing_cell_refinement 'Bruker SAINT'
_computing_data_collection 'Bruker APEX2'
_computing_data_reduction 'Bruker SAINT'
_computing_molecular_graphics 'Bruker SHELXTL'
_computing_publication_material 'Bruker SHELXTL'
_computing_structure_refinement 'SHELXL-2018/3 (Sheldrick, 2018)'
_computing_structure_solution 'SHELXS-97 (Sheldrick, 2008)'
_diffrn_ambient_temperature 293(2)
_diffrn_measured_fraction_theta_full 0.996
_diffrn_measured_fraction_theta_max 0.996
_diffrn_measurement_device_type 'Bruker APEX-II CCD'
_diffrn_measurement_method '\f and \w scans'
_diffrn_radiation_type MoK\a
_diffrn_radiation_wavelength 0.71073
_diffrn_reflns_av_R_equivalents 0.0282
_diffrn_reflns_av_unetI/netI 0.0255
_diffrn_reflns_Laue_measured_fraction_full 0.996
_diffrn_reflns_Laue_measured_fraction_max 0.996
_diffrn_reflns_limit_h_max 10
_diffrn_reflns_limit_h_min -10
_diffrn_reflns_limit_k_max 19
_diffrn_reflns_limit_k_min -18
_diffrn_reflns_limit_l_max 18
_diffrn_reflns_limit_l_min -19
_diffrn_reflns_number 15185
_diffrn_reflns_point_group_measured_fraction_full 0.996
_diffrn_reflns_point_group_measured_fraction_max 0.996
_diffrn_reflns_theta_full 25.242
_diffrn_reflns_theta_max 29.938
_diffrn_reflns_theta_min 2.086
_diffrn_source 'sealed tube'
_exptl_absorpt_coefficient_mu 0.722
_exptl_crystal_colour Yellow
_exptl_crystal_density_diffrn 1.475
_exptl_crystal_density_meas 1.475
_exptl_crystal_description Block
_exptl_crystal_F_000 622
_exptl_crystal_size_max 0.32
_exptl_crystal_size_mid 0.26
_exptl_crystal_size_min 0.22
_refine_diff_density_max 0.412
_refine_diff_density_min -0.410
_refine_diff_density_rms 0.062
_refine_ls_extinction_coef .
_refine_ls_extinction_method none
_refine_ls_goodness_of_fit_ref 1.039
_refine_ls_hydrogen_treatment constr
_refine_ls_matrix_type full
_refine_ls_number_parameters 178
_refine_ls_number_reflns 3955
_refine_ls_number_restraints 0
_refine_ls_restrained_S_all 1.039
_refine_ls_R_factor_all 0.0459
_refine_ls_R_factor_gt 0.0356
_refine_ls_shift/su_max 0.000
_refine_ls_shift/su_mean 0.000
_refine_ls_structure_factor_coef Fsqd
_refine_ls_weighting_details 'w=1/[\s^2^(Fo^2^)+(0.0534P)^2^+0.2709P] where P=(Fo^2^+2Fc^2^)/3'
_refine_ls_weighting_scheme calc
_refine_ls_wR_factor_gt 0.0964
_refine_ls_wR_factor_ref 0.1034
_reflns_Friedel_coverage 0.000
_reflns_Friedel_fraction_full .
_reflns_Friedel_fraction_max .
_reflns_number_gt 3267
_reflns_number_total 3955
_reflns_threshold_expression 'I > 2\s(I)'
_cod_data_source_file Mn_3-CNpy_2_2-ClBz_2_H2O_2.cif
_cod_data_source_block Comp_2
_cod_original_sg_symbol_H-M 'P 21/c'
_cod_database_code 1565781
_shelx_shelxl_version_number 2018/3
_shelx_space_group_comment
;
The symmetry employed for this shelxl refinement is uniquely defined
by the following loop, which should always be used as a source of
symmetry information in preference to the above space-group names.
They are only intended as comments.
;

loop_
_space_group_symop_operation_xyz
'x, y, z'
'-x, y+1/2, -z+1/2'
'-x, -y, -z'
'x, -y-1/2, z-1/2'

loop_
_atom_site_label
_atom_site_type_symbol
_atom_site_fract_x
_atom_site_fract_y
_atom_site_fract_z
_atom_site_U_iso_or_equiv
_atom_site_adp_type
_atom_site_occupancy
_atom_site_site_symmetry_order
_atom_site_calc_flag
_atom_site_refinement_flags_posn
_atom_site_refinement_flags_adp
_atom_site_refinement_flags_occupancy
_atom_site_disorder_assembly
_atom_site_disorder_group
Mn1 Mn 0.000000 0.000000 0.500000 0.03583(10) Uani 1 2 d S . P . .
Cl1 Cl 0.35825(8) 0.14383(3) 0.81760(3) 0.06223(14) Uani 1 1 d . . . . .
O2 O 0.13593(15) 0.11276(8) 0.59419(8) 0.0464(3) Uani 1 1 d . . . . .
O3 O 0.41189(18) 0.12901(10) 0.54919(12) 0.0675(4) Uani 1 1 d . . . . .
O1 O 0.26195(16) -0.02756(9) 0.45080(10) 0.0543(3) Uani 1 1 d . . . . .
N1 N 0.07265(18) -0.11446(10) 0.62075(9) 0.0450(3) Uani 1 1 d . . . . .
C8 C 0.32712(18) 0.24792(10) 0.65264(10) 0.0370(3) Uani 1 1 d . . . . .
C13 C 0.35564(19) 0.25146(11) 0.75201(11) 0.0401(3) Uani 1 1 d . . . . .
C7 C 0.29034(19) 0.15470(10) 0.59586(10) 0.0381(3) Uani 1 1 d . . . . .
C5 C 0.0881(2) -0.20926(13) 0.60250(13) 0.0526(4) Uani 1 1 d . . . . .
H5 H 0.071983 -0.228846 0.538645 0.063 Uiso 1 1 calc R U . . .
C2 C 0.1380(2) -0.15394(15) 0.78769(12) 0.0531(4) Uani 1 1 d . . . . .
C9 C 0.3310(2) 0.33528(12) 0.60358(12) 0.0494(4) Uani 1 1 d . . . . .
H9 H 0.314075 0.334729 0.536880 0.059 Uiso 1 1 calc R U . . .
C4 C 0.1267(3) -0.27983(15) 0.67284(16) 0.0651(5) Uani 1 1 d . . . . .
H4 H 0.135773 -0.345163 0.656671 0.078 Uiso 1 1 calc R U . . .
C12 C 0.3882(2) 0.33871(13) 0.80158(13) 0.0518(4) Uani 1 1 d . . . . .
H12 H 0.408959 0.339484 0.868382 0.062 Uiso 1 1 calc R U . . .
C1 C 0.0984(2) -0.08716(13) 0.71259(11) 0.0471(3) Uani 1 1 d . . . . .
H1 H 0.089643 -0.021316 0.726905 0.057 Uiso 1 1 calc R U . . .
C3 C 0.1514(3) -0.25158(15) 0.76725(15) 0.0651(5) Uani 1 1 d . . . . .
H3 H 0.176635 -0.297446 0.816443 0.078 Uiso 1 1 calc R U . . .
C10 C 0.3597(3) 0.42311(13) 0.65230(14) 0.0577(4) Uani 1 1 d . . . . .
H10 H 0.358845 0.481198 0.618352 0.069 Uiso 1 1 calc R U . . .
C11 C 0.3896(3) 0.42434(13) 0.75111(14) 0.0588(4) Uani 1 1 d . . . . .
H11 H 0.410854 0.483294 0.783935 0.071 Uiso 1 1 calc R U . . .
C6 C 0.1663(3) -0.11962(19) 0.88529(14) 0.0708(6) Uani 1 1 d . . . . .
N2 N 0.1902(4) -0.0937(2) 0.96261(14) 0.1036(8) Uani 1 1 d . . . . .
H1A H 0.339200 -0.071898 0.448200 0.080 Uiso 1 1 d . U . . .
H1B H 0.331306 0.018500 0.481100 0.080 Uiso 1 1 d . U . . .

loop_
_atom_site_aniso_label
_atom_site_aniso_U_11
_atom_site_aniso_U_22
_atom_site_aniso_U_33
_atom_site_aniso_U_23
_atom_site_aniso_U_13
_atom_site_aniso_U_12
Mn1 0.03431(15) 0.04078(18) 0.03180(16) -0.00454(11) 0.00516(11) -0.00470(11)
Cl1 0.0870(3) 0.0509(2) 0.0457(2) 0.00751(17) 0.0059(2) 0.0079(2)
O2 0.0461(5) 0.0522(6) 0.0412(6) -0.0139(5) 0.0093(4) -0.0126(5)
O3 0.0516(6) 0.0561(7) 0.1013(11) -0.0314(7) 0.0307(7) -0.0039(6)
O1 0.0407(6) 0.0543(6) 0.0700(8) -0.0123(6) 0.0164(5) -0.0007(5)
N1 0.0458(6) 0.0489(7) 0.0386(6) 0.0013(5) 0.0045(5) -0.0014(5)
C8 0.0326(6) 0.0368(7) 0.0399(7) -0.0044(5) 0.0033(5) -0.0006(5)
C13 0.0385(6) 0.0407(7) 0.0403(7) -0.0020(6) 0.0061(5) 0.0024(5)
C7 0.0382(6) 0.0359(7) 0.0379(7) -0.0025(5) 0.0021(5) 0.0028(5)
C5 0.0560(9) 0.0516(9) 0.0481(9) -0.0001(7) 0.0058(7) 0.0038(7)
C2 0.0451(8) 0.0716(12) 0.0409(8) 0.0088(7) 0.0044(6) -0.0055(7)
C9 0.0566(9) 0.0450(8) 0.0446(9) -0.0001(6) 0.0051(7) -0.0061(7)
C4 0.0712(12) 0.0480(10) 0.0743(13) 0.0078(9) 0.0103(10) 0.0086(9)
C12 0.0563(9) 0.0539(10) 0.0454(9) -0.0134(7) 0.0109(7) -0.0021(7)
C1 0.0491(8) 0.0511(9) 0.0397(8) 0.0008(6) 0.0055(6) -0.0057(7)
C3 0.0663(11) 0.0664(12) 0.0607(12) 0.0245(9) 0.0080(9) 0.0052(9)
C10 0.0690(11) 0.0385(8) 0.0653(11) 0.0003(7) 0.0123(9) -0.0075(8)
C11 0.0688(11) 0.0426(9) 0.0673(12) -0.0179(8) 0.0192(9) -0.0093(8)
C6 0.0693(12) 0.0981(16) 0.0435(10) 0.0102(10) 0.0073(8) -0.0071(11)
N2 0.1216(18) 0.138(2) 0.0481(11) -0.0011(12) 0.0103(11) -0.0110(16)

loop_
_atom_type_symbol
_atom_type_description
_atom_type_scat_dispersion_real
_atom_type_scat_dispersion_imag
_atom_type_scat_source
C C 0.0033 0.0016 'International Tables Vol C Tables 4.2.6.8 and 6.1.1.4'
H H 0.0000 0.0000 'International Tables Vol C Tables 4.2.6.8 and 6.1.1.4'
N N 0.0061 0.0033 'International Tables Vol C Tables 4.2.6.8 and 6.1.1.4'
O O 0.0106 0.0060 'International Tables Vol C Tables 4.2.6.8 and 6.1.1.4'
Cl Cl 0.1484 0.1585 'International Tables Vol C Tables 4.2.6.8 and 6.1.1.4'
Mn Mn 0.3368 0.7283 'International Tables Vol C Tables 4.2.6.8 and 6.1.1.4'

loop_
_geom_angle_atom_site_label_1
_geom_angle_atom_site_label_2
_geom_angle_atom_site_label_3
_geom_angle
_geom_angle_site_symmetry_1
_geom_angle_site_symmetry_3
O2 Mn1 O2 180.0 . 3_556
O2 Mn1 O1 90.46(5) . .
O2 Mn1 O1 89.54(5) 3_556 .
O2 Mn1 O1 89.54(5) . 3_556
O2 Mn1 O1 90.46(5) 3_556 3_556
O1 Mn1 O1 180.00(2) . 3_556
O2 Mn1 N1 91.12(5) . .
O2 Mn1 N1 88.88(5) 3_556 .
O1 Mn1 N1 92.19(5) . .
O1 Mn1 N1 87.81(5) 3_556 .
O2 Mn1 N1 88.88(5) . 3_556
O2 Mn1 N1 91.13(5) 3_556 3_556
O1 Mn1 N1 87.81(5) . 3_556
O1 Mn1 N1 92.19(5) 3_556 3_556
N1 Mn1 N1 180.0 . 3_556
C7 O2 Mn1 129.56(10) . .
Mn1 O1 H1A 140.83(12) . .
Mn1 O1 H1B 99.56(9) . .
H1A O1 H1B 103.34(13) . .
C1 N1 C5 117.56(15) . .
C1 N1 Mn1 120.17(11) . .
C5 N1 Mn1 122.27(11) . .
C13 C8 C9 117.84(13) . .
C13 C8 C7 123.31(13) . .
C9 C8 C7 118.84(13) . .
C12 C13 C8 121.58(14) . .
C12 C13 Cl1 118.52(13) . .
C8 C13 Cl1 119.87(11) . .
O2 C7 O3 125.23(14) . .
O2 C7 C8 117.48(13) . .
O3 C7 C8 117.12(13) . .
N1 C5 C4 123.75(17) . .
N1 C5 H5 118.1 . .
C4 C5 H5 118.1 . .
C3 C2 C1 119.38(17) . .
C3 C2 C6 121.23(18) . .
C1 C2 C6 119.39(19) . .
C10 C9 C8 121.05(16) . .
C10 C9 H9 119.5 . .
C8 C9 H9 119.5 . .
C3 C4 C5 118.53(19) . .
C3 C4 H4 120.7 . .
C5 C4 H4 120.7 . .
C11 C12 C13 119.38(16) . .
C11 C12 H12 120.3 . .
C13 C12 H12 120.3 . .
N1 C1 C2 122.13(17) . .
N1 C1 H1 118.9 . .
C2 C1 H1 118.9 . .
C4 C3 C2 118.64(17) . .
C4 C3 H3 120.7 . .
C2 C3 H3 120.7 . .
C11 C10 C9 119.84(17) . .
C11 C10 H10 120.1 . .
C9 C10 H10 120.1 . .
C10 C11 C12 120.29(16) . .
C10 C11 H11 119.9 . .
C12 C11 H11 119.9 . .
N2 C6 C2 179.0(3) . .

loop_
_geom_bond_atom_site_label_1
_geom_bond_atom_site_label_2
_geom_bond_distance
_geom_bond_site_symmetry_2
Mn1 O2 2.1473(11) .
Mn1 O2 2.1473(11) 3_556
Mn1 O1 2.1733(17) .
Mn1 O1 2.1733(17) 3_556
Mn1 N1 2.3051(14) .
Mn1 N1 2.3051(14) 3_556
Cl1 C13 1.7426(16) .
O2 C7 1.2485(19) .
O3 C7 1.2502(19) .
O1 H1A 0.8300(12) .
O1 H1B 0.8644(12) .
N1 C1 1.333(2) .
N1 C5 1.334(2) .
C8 C13 1.385(2) .
C8 C9 1.388(2) .
C8 C7 1.5056(19) .
C13 C12 1.383(2) .
C5 C4 1.378(3) .
C5 H5 0.9300 .
C2 C3 1.377(3) .
C2 C1 1.390(2) .
C2 C6 1.438(3) .
C9 C10 1.383(2) .
C9 H9 0.9300 .
C4 C3 1.372(3) .
C4 H4 0.9300 .
C12 C11 1.376(3) .
C12 H12 0.9300 .
C1 H1 0.9300 .
C3 H3 0.9300 .
C10 C11 1.376(3) .
C10 H10 0.9300 .
C11 H11 0.9300 .
C6 N2 1.134(3) .

loop_
_geom_torsion_atom_site_label_1
_geom_torsion_atom_site_label_2
_geom_torsion_atom_site_label_3
_geom_torsion_atom_site_label_4
_geom_torsion
_geom_torsion_site_symmetry_1
_geom_torsion_site_symmetry_2
_geom_torsion_site_symmetry_3
_geom_torsion_site_symmetry_4
C9 C8 C13 C12 -0.4(2) . . . .
C7 C8 C13 C12 -179.70(13) . . . .
C9 C8 C13 Cl1 -178.37(11) . . . .
C7 C8 C13 Cl1 2.29(19) . . . .
Mn1 O2 C7 O3 -10.4(2) . . . .
Mn1 O2 C7 C8 164.67(10) . . . .
C13 C8 C7 O2 68.79(18) . . . .
C9 C8 C7 O2 -110.53(16) . . . .
C13 C8 C7 O3 -115.70(17) . . . .
C9 C8 C7 O3 64.98(19) . . . .
C1 N1 C5 C4 0.8(3) . . . .
Mn1 N1 C5 C4 -178.33(14) . . . .
C13 C8 C9 C10 -0.9(2) . . . .
C7 C8 C9 C10 178.44(15) . . . .
N1 C5 C4 C3 -0.2(3) . . . .
C8 C13 C12 C11 1.0(2) . . . .
Cl1 C13 C12 C11 179.01(14) . . . .
C5 N1 C1 C2 -0.7(2) . . . .
Mn1 N1 C1 C2 178.46(12) . . . .
C3 C2 C1 N1 0.0(3) . . . .
C6 C2 C1 N1 179.34(16) . . . .
C5 C4 C3 C2 -0.5(3) . . . .
C1 C2 C3 C4 0.6(3) . . . .
C6 C2 C3 C4 -178.73(19) . . . .
C8 C9 C10 C11 1.6(3) . . . .
C9 C10 C11 C12 -1.0(3) . . . .
C13 C12 C11 C10 -0.3(3) . . . .
